data_7112908
loop_
_publ_author_name
'Ikawa, Yoshiya'
'Takeda, Mari'
'Suzuki, Masaaki'
'Osuka, Atsuhiro'
'Furuta, Hiroyuki'

_publ_section_title
;
 Water-soluble doubly N-confused hexaphyrin: a near-IR fluorescent Zn(II)
 ion sensor in water.
;
_journal_issue 31
_journal_name_full 'Chemical communications (Cambridge, England)'
_journal_page_first 5689
_journal_page_last 5691
_journal_paper_doi 10.1039/c0cc01004a
_journal_volume 46
_journal_year 2010
_chemical_formula_sum 'C90 H58 F30 N6 O4 Zn2'
_chemical_formula_weight 2116.20
_chemical_name_systematic
;
?
;
_space_group_IT_number 14
_symmetry_cell_setting monoclinic
_symmetry_space_group_name_Hall '-P 2yn'
_symmetry_space_group_name_H-M 'P 1 21/n 1'
_atom_sites_solution_hydrogens geom
_atom_sites_solution_primary direct
_atom_sites_solution_secondary difmap
_audit_creation_method SHELXL-97
_cell_angle_alpha 90.00
_cell_angle_beta 97.89(6)
_cell_angle_gamma 90.00
_cell_formula_units_Z 2
_cell_length_a 20.43(3)
_cell_length_b 8.939(11)
_cell_length_c 25.15(3)
_cell_measurement_reflns_used 23026
_cell_measurement_temperature 123.1
_cell_measurement_theta_max 27.6
_cell_measurement_theta_min 3.0
_cell_volume 4550(10)
_computing_structure_refinement 'SHELXL-97 (Sheldrick, 1997)'
_computing_structure_solution 'SHELXS-97 (Sheldrick, 1990)'
_diffrn_ambient_temperature 123.1
_diffrn_detector_area_resol_mean 10.00
_diffrn_measured_fraction_theta_full 0.968
_diffrn_measured_fraction_theta_max 0.968
_diffrn_measurement_device_type 'Rigaku RAXIS-RAPID'
_diffrn_measurement_method \w
_diffrn_radiation_monochromator graphite
_diffrn_radiation_source 'fine-focus sealed tube'
_diffrn_radiation_type MoK\a
_diffrn_radiation_wavelength 0.71075
_diffrn_reflns_av_R_equivalents 0.0720
_diffrn_reflns_av_sigmaI/netI 0.0882
_diffrn_reflns_limit_h_max 26
_diffrn_reflns_limit_h_min -26
_diffrn_reflns_limit_k_max 11
_diffrn_reflns_limit_k_min -11
_diffrn_reflns_limit_l_max 32
_diffrn_reflns_limit_l_min -32
_diffrn_reflns_number 35703
_diffrn_reflns_theta_full 27.48
_diffrn_reflns_theta_max 27.48
_diffrn_reflns_theta_min 3.02
_diffrn_standards_number 37315
_exptl_absorpt_coefficient_mu 0.652
_exptl_absorpt_correction_T_max 0.878
_exptl_absorpt_correction_T_min 0.791
_exptl_absorpt_correction_type none
_exptl_crystal_colour green
_exptl_crystal_density_diffrn 1.545
_exptl_crystal_density_method 'not measured'
_exptl_crystal_description prism
_exptl_crystal_F_000 2132.0
_exptl_crystal_size_max 0.60
_exptl_crystal_size_mid 0.30
_exptl_crystal_size_min 0.20
_refine_diff_density_max 1.063
_refine_diff_density_min -0.605
_refine_diff_density_rms 0.097
_refine_ls_extinction_method none
_refine_ls_goodness_of_fit_ref 0.955
_refine_ls_hydrogen_treatment constr
_refine_ls_matrix_type full
_refine_ls_number_parameters 632
_refine_ls_number_reflns 10117
_refine_ls_number_restraints 0
_refine_ls_restrained_S_all 0.955
_refine_ls_R_factor_all 0.1121
_refine_ls_R_factor_gt 0.0666
_refine_ls_shift/su_max 0.001
_refine_ls_shift/su_mean 0.000
_refine_ls_structure_factor_coef Fsqd
_refine_ls_weighting_details 'calc w=1/[\s^2^(Fo^2^)+(0.1000P)^2^+0.0000P] where P=(Fo^2^+2Fc^2^)/3'
_refine_ls_weighting_scheme calc
_refine_ls_wR_factor_gt 0.1766
_refine_ls_wR_factor_ref 0.1920
_reflns_number_gt 5121
_reflns_number_total 10446
_reflns_threshold_expression >2sigma(I)
_cod_data_source_file c0cc01004a.txt
_cod_data_source_block shelxl
_cod_original_sg_symbol_H-M 'P 21/n'
_cod_database_code 7112908

loop_
_symmetry_equiv_pos_as_xyz
'x, y, z'
'-x+1/2, y+1/2, -z+1/2'
'-x, -y, -z'
'x-1/2, -y-1/2, z-1/2'

loop_
_atom_site_label
_atom_site_type_symbol
_atom_site_fract_x
_atom_site_fract_y
_atom_site_fract_z
_atom_site_U_iso_or_equiv
_atom_site_adp_type
_atom_site_occupancy
_atom_site_symmetry_multiplicity
_atom_site_calc_flag
_atom_site_refinement_flags
Zn1 Zn -0.09383(2) -0.00145(5) 0.048098(17) 0.03187(16) Uani 1 1 d .
F1 F 0.02890(14) -0.1676(3) 0.24685(10) 0.0557(7) Uani 1 1 d .
F2 F 0.08666(15) -0.1294(3) 0.34884(11) 0.0673(9) Uani 1 1 d .
F3 F 0.10966(15) 0.1508(4) 0.38824(10) 0.0701(9) Uani 1 1 d .
F4 F 0.07470(14) 0.3913(3) 0.32601(11) 0.0585(8) Uani 1 1 d .
F5 F 0.01527(13) 0.3541(3) 0.22431(10) 0.0498(7) Uani 1 1 d .
F6 F -0.31126(14) -0.1667(3) 0.12741(12) 0.0580(7) Uani 1 1 d .
F7 F -0.42483(16) -0.1418(3) 0.16903(14) 0.0776(10) Uani 1 1 d .
F8 F -0.48084(14) 0.1309(4) 0.17790(13) 0.0734(9) Uani 1 1 d .
F9 F -0.42140(14) 0.3782(3) 0.14517(12) 0.0663(8) Uani 1 1 d .
F10 F -0.30761(13) 0.3543(3) 0.10284(11) 0.0550(7) Uani 1 1 d .
F11 F -0.25083(14) 0.2075(3) -0.16673(11) 0.0593(8) Uani 1 1 d .
F12 F -0.32990(15) 0.1281(4) -0.25691(12) 0.0868(11) Uani 1 1 d .
F13 F -0.35545(16) -0.1663(5) -0.27789(12) 0.1013(13) Uani 1 1 d .
F14 F -0.30076(16) -0.3776(4) -0.20935(14) 0.0848(11) Uani 1 1 d .
F15 F -0.22091(14) -0.2993(3) -0.11984(12) 0.0575(7) Uani 1 1 d .
O1 O -0.05686(13) 0.0937(3) -0.01502(10) 0.0329(6) Uani 1 1 d .
O2 O -0.10118(14) -0.2266(3) 0.03585(12) 0.0429(7) Uani 1 1 d .
C36 C -0.2465(4) 0.4330(7) -0.0333(2) 0.086(2) Uani 1 1 d .
H10 H -0.2608 0.3299 -0.0387 0.103 Uiso 1 1 calc R
H11 H -0.2284 0.4674 -0.0648 0.103 Uiso 1 1 calc R
C40 C -0.1508(4) -0.4736(7) 0.1732(3) 0.089(2) Uani 1 1 d .
H18 H -0.1689 -0.5083 0.1377 0.107 Uiso 1 1 calc R
H19 H -0.1100 -0.5271 0.1847 0.107 Uiso 1 1 calc R
C44 C 0.0644(3) -0.5951(6) 0.0829(2) 0.0687(16) Uani 1 1 d .
H26 H 0.0774 -0.6714 0.1097 0.082 Uiso 1 1 calc R
H27 H 0.0818 -0.6212 0.0501 0.082 Uiso 1 1 calc R
O6 O 0.4890(9) 0.226(3) -0.0048(10) 0.620(18) Uani 1 1 d .
N1 N -0.12122(16) 0.0693(4) 0.11857(12) 0.0324(8) Uani 1 1 d .
N2 N -0.19206(16) 0.0364(4) 0.00803(12) 0.0319(8) Uani 1 1 d .
N3 N -0.00469(16) 0.0113(4) -0.08486(12) 0.0342(8) Uani 1 1 d .
C1 C -0.0123(2) 0.0696(5) 0.17563(16) 0.0342(9) Uani 1 1 d .
C2 C -0.0814(2) 0.0845(4) 0.16714(15) 0.0326(9) Uani 1 1 d .
C3 C -0.1210(2) 0.1169(5) 0.20865(17) 0.0376(10) Uani 1 1 d .
H1 H -0.1056 0.1334 0.2447 0.045 Uiso 1 1 calc R
C4 C -0.1852(2) 0.1192(5) 0.18553(16) 0.0362(10) Uani 1 1 d .
H2 H -0.2220 0.1367 0.2027 0.043 Uiso 1 1 calc R
C5 C -0.1851(2) 0.0890(5) 0.12914(16) 0.0335(9) Uani 1 1 d .
C6 C -0.24171(19) 0.0785(5) 0.09170(16) 0.0332(9) Uani 1 1 d .
C7 C -0.2447(2) 0.0556(5) 0.03591(16) 0.0341(9) Uani 1 1 d .
C8 C -0.3053(2) 0.0472(5) 0.00068(16) 0.0387(10) Uani 1 1 d .
H3 H -0.3475 0.0560 0.0103 0.046 Uiso 1 1 calc R
C9 C -0.2903(2) 0.0242(5) -0.04896(16) 0.0380(10) Uani 1 1 d .
H4 H -0.3202 0.0136 -0.0801 0.046 Uiso 1 1 calc R
C10 C -0.2192(2) 0.0188(4) -0.04506(16) 0.0331(9) Uani 1 1 d .
C11 C -0.1870(2) -0.0025(4) -0.09006(15) 0.0316(9) Uani 1 1 d .
C12 C -0.12078(19) -0.0007(4) -0.09837(14) 0.0300(8) Uani 1 1 d .
C13 C -0.09721(19) -0.0359(4) -0.14611(15) 0.0316(9) Uani 1 1 d .
H5 H -0.1233 -0.0580 -0.1784 0.038 Uiso 1 1 calc R
C14 C -0.0282(2) -0.0330(5) -0.13791(15) 0.0326(9) Uani 1 1 d .
C15 C -0.0589(2) 0.0375(4) -0.06105(15) 0.0314(9) Uani 1 1 d .
C16 C 0.0208(2) 0.0920(5) 0.23196(16) 0.0357(10) Uani 1 1 d .
C17 C 0.0392(2) -0.0272(5) 0.26580(18) 0.0417(11) Uani 1 1 d .
C18 C 0.0688(2) -0.0092(6) 0.31771(18) 0.0494(12) Uani 1 1 d .
C19 C 0.0805(2) 0.1325(6) 0.33804(18) 0.0494(13) Uani 1 1 d .
C20 C 0.0624(2) 0.2529(6) 0.30617(18) 0.0434(11) Uani 1 1 d .
C21 C 0.0324(2) 0.2325(5) 0.25380(17) 0.0404(10) Uani 1 1 d .
C22 C -0.3060(2) 0.0926(5) 0.11360(15) 0.0343(10) Uani 1 1 d .
C23 C -0.3379(2) -0.0285(5) 0.13125(18) 0.0430(11) Uani 1 1 d .
C24 C -0.3958(2) -0.0177(6) 0.1524(2) 0.0518(12) Uani 1 1 d .
C25 C -0.4244(2) 0.1197(6) 0.15694(19) 0.0493(12) Uani 1 1 d .
C26 C -0.3945(2) 0.2434(6) 0.13972(18) 0.0460(12) Uani 1 1 d .
C27 C -0.3358(2) 0.2289(5) 0.11848(17) 0.0405(10) Uani 1 1 d .
C28 C -0.2329(2) -0.0423(5) -0.14017(17) 0.0392(10) Uani 1 1 d .
C29 C -0.2620(2) 0.0624(6) -0.17660(17) 0.0458(11) Uani 1 1 d .
C30 C -0.3031(2) 0.0209(8) -0.2226(2) 0.0643(17) Uani 1 1 d .
C31 C -0.3160(3) -0.1280(9) -0.2330(2) 0.0684(18) Uani 1 1 d .
C32 C -0.2887(3) -0.2327(7) -0.1986(2) 0.0590(14) Uani 1 1 d .
C33 C -0.2475(2) -0.1915(6) -0.15336(19) 0.0463(12) Uani 1 1 d .
C37 C -0.1980(3) 0.4488(6) 0.0156(2) 0.0646(15) Uani 1 1 d .
H12 H -0.2061 0.3751 0.0422 0.077 Uiso 1 1 calc R
H13 H -0.1534 0.4355 0.0072 0.077 Uiso 1 1 calc R
O3 O -0.20654(19) 0.5966(4) 0.03508(15) 0.0677(10) Uani 1 1 d .
C34 C -0.2708(3) 0.6399(6) 0.0197(2) 0.0720(17) Uani 1 1 d .
H7 H -0.2722 0.7399 0.0047 0.086 Uiso 1 1 calc R
H6 H -0.2947 0.6404 0.0505 0.086 Uiso 1 1 calc R
C35 C -0.3018(3) 0.5300(8) -0.0217(2) 0.086(2) Uani 1 1 d .
H8 H -0.3356 0.4714 -0.0077 0.104 Uiso 1 1 calc R
H9 H -0.3216 0.5815 -0.0538 0.104 Uiso 1 1 calc R
C41 C -0.1980(4) -0.4970(6) 0.2111(3) 0.085(2) Uani 1 1 d .
H20 H -0.2427 -0.5015 0.1923 0.102 Uiso 1 1 calc R
H21 H -0.1886 -0.5901 0.2305 0.102 Uiso 1 1 calc R
O4 O -0.19139(18) -0.3754(4) 0.24696(13) 0.0569(9) Uani 1 1 d .
C38 C -0.1670(3) -0.2519(6) 0.2204(2) 0.0628(15) Uani 1 1 d .
H15 H -0.1332 -0.2003 0.2445 0.075 Uiso 1 1 calc R
H14 H -0.2025 -0.1819 0.2092 0.075 Uiso 1 1 calc R
C39 C -0.1389(4) -0.3091(7) 0.1729(3) 0.096(2) Uani 1 1 d .
H17 H -0.0919 -0.2877 0.1760 0.115 Uiso 1 1 calc R
H16 H -0.1609 -0.2642 0.1402 0.115 Uiso 1 1 calc R
C43 C 0.0884(3) -0.4445(7) 0.1026(2) 0.0750(17) Uani 1 1 d .
H25 H 0.1279 -0.4525 0.1287 0.090 Uiso 1 1 calc R
H24 H 0.0976 -0.3811 0.0732 0.090 Uiso 1 1 calc R
C42 C 0.0319(3) -0.3865(6) 0.1277(2) 0.0576(14) Uani 1 1 d .
H23 H 0.0314 -0.4296 0.1630 0.069 Uiso 1 1 calc R
H22 H 0.0338 -0.2784 0.1309 0.069 Uiso 1 1 calc R
O5 O -0.02503(17) -0.4328(4) 0.09130(14) 0.0614(10) Uani 1 1 d .
C45 C -0.0106(3) -0.5787(6) 0.0727(2) 0.0662(15) Uani 1 1 d .
H28 H -0.0265 -0.5887 0.0347 0.079 Uiso 1 1 calc R
H29 H -0.0316 -0.6548 0.0920 0.079 Uiso 1 1 calc R

loop_
_atom_site_aniso_label
_atom_site_aniso_U_11
_atom_site_aniso_U_22
_atom_site_aniso_U_33
_atom_site_aniso_U_23
_atom_site_aniso_U_13
_atom_site_aniso_U_12
Zn1 0.0288(3) 0.0360(3) 0.0327(3) 0.0005(2) 0.01122(18) 0.0004(2)
F1 0.0670(19) 0.0431(16) 0.0580(17) 0.0060(13) 0.0117(14) 0.0000(14)
F2 0.071(2) 0.078(2) 0.0525(17) 0.0267(16) 0.0035(15) 0.0028(16)
F3 0.065(2) 0.110(3) 0.0319(14) -0.0011(15) -0.0052(13) -0.0029(18)
F4 0.0521(18) 0.066(2) 0.0564(17) -0.0183(15) 0.0056(13) -0.0038(14)
F5 0.0585(18) 0.0405(16) 0.0488(15) -0.0009(13) 0.0023(13) 0.0022(12)
F6 0.0539(18) 0.0462(16) 0.0812(19) 0.0008(15) 0.0351(15) -0.0003(13)
F7 0.065(2) 0.064(2) 0.116(3) -0.0021(18) 0.0559(19) -0.0160(16)
F8 0.0432(17) 0.089(2) 0.098(2) -0.0144(18) 0.0435(16) 0.0008(15)
F9 0.0573(19) 0.062(2) 0.086(2) -0.0022(16) 0.0303(16) 0.0204(15)
F10 0.0521(17) 0.0449(16) 0.0731(18) 0.0073(14) 0.0266(14) 0.0053(13)
F11 0.0633(19) 0.0559(19) 0.0601(17) 0.0198(15) 0.0133(14) 0.0139(15)
F12 0.0501(19) 0.159(4) 0.0519(17) 0.036(2) 0.0088(14) 0.028(2)
F13 0.052(2) 0.197(4) 0.0527(19) -0.036(2) -0.0018(16) -0.015(2)
F14 0.061(2) 0.094(3) 0.103(3) -0.054(2) 0.0254(18) -0.0287(18)
F15 0.0605(18) 0.0436(16) 0.0709(19) -0.0026(15) 0.0178(15) -0.0021(14)
O1 0.0294(15) 0.0364(16) 0.0345(15) 0.0003(13) 0.0099(12) 0.0004(12)
O2 0.0403(18) 0.0390(17) 0.0495(18) -0.0022(14) 0.0062(14) 0.0014(14)
C36 0.149(7) 0.048(4) 0.063(4) 0.001(3) 0.021(4) 0.002(4)
C40 0.140(7) 0.063(4) 0.078(4) -0.002(3) 0.065(4) -0.001(4)
C44 0.075(4) 0.055(4) 0.081(4) 0.009(3) 0.028(3) 0.021(3)
O6 0.30(2) 0.93(4) 0.62(4) -0.24(4) 0.04(3) 0.00(3)
N1 0.0283(18) 0.038(2) 0.0331(17) -0.0017(16) 0.0115(14) -0.0001(15)
N2 0.0305(18) 0.037(2) 0.0306(17) 0.0050(15) 0.0116(14) 0.0066(15)
N3 0.0307(18) 0.045(2) 0.0287(16) 0.0008(16) 0.0091(13) 0.0017(16)
C1 0.034(2) 0.036(2) 0.034(2) 0.0033(19) 0.0090(17) 0.0011(19)
C2 0.037(2) 0.029(2) 0.034(2) 0.0014(18) 0.0096(18) -0.0015(18)
C3 0.035(2) 0.044(3) 0.035(2) -0.001(2) 0.0105(18) 0.001(2)
C4 0.037(2) 0.040(2) 0.034(2) -0.0005(19) 0.0129(18) 0.0017(19)
C5 0.031(2) 0.036(2) 0.035(2) -0.0004(19) 0.0123(17) -0.0001(18)
C6 0.026(2) 0.039(2) 0.038(2) 0.0014(19) 0.0135(17) -0.0014(18)
C7 0.030(2) 0.035(2) 0.038(2) 0.0006(19) 0.0090(17) -0.0006(18)
C8 0.028(2) 0.051(3) 0.040(2) -0.003(2) 0.0114(18) -0.0033(19)
C9 0.030(2) 0.051(3) 0.033(2) 0.001(2) 0.0059(17) -0.003(2)
C10 0.032(2) 0.031(2) 0.038(2) 0.0016(19) 0.0113(17) 0.0023(17)
C11 0.034(2) 0.030(2) 0.032(2) 0.0006(18) 0.0055(16) 0.0009(18)
C12 0.034(2) 0.029(2) 0.0276(18) -0.0019(18) 0.0064(16) 0.0021(18)
C13 0.030(2) 0.037(2) 0.0278(19) 0.0006(18) 0.0041(16) -0.0003(17)
C14 0.032(2) 0.038(3) 0.0287(19) 0.0015(18) 0.0052(16) 0.0028(17)
C15 0.031(2) 0.033(2) 0.031(2) -0.0018(18) 0.0074(16) 0.0025(17)
C16 0.027(2) 0.042(3) 0.040(2) 0.001(2) 0.0118(17) 0.0008(19)
C17 0.037(2) 0.042(3) 0.048(3) 0.003(2) 0.013(2) 0.000(2)
C18 0.042(3) 0.068(4) 0.040(2) 0.016(3) 0.011(2) 0.003(3)
C19 0.032(3) 0.076(4) 0.040(3) -0.002(3) 0.008(2) -0.001(2)
C20 0.034(2) 0.053(3) 0.045(3) -0.008(2) 0.011(2) 0.000(2)
C21 0.034(2) 0.047(3) 0.043(2) 0.001(2) 0.0153(19) 0.002(2)
C22 0.030(2) 0.043(3) 0.030(2) -0.0003(19) 0.0073(17) 0.0019(19)
C23 0.037(3) 0.047(3) 0.048(3) -0.006(2) 0.016(2) -0.002(2)
C24 0.045(3) 0.057(3) 0.057(3) 0.004(3) 0.024(2) -0.009(2)
C25 0.036(3) 0.062(3) 0.053(3) -0.005(3) 0.019(2) 0.000(2)
C26 0.036(3) 0.056(3) 0.048(3) -0.010(2) 0.012(2) 0.008(2)
C27 0.038(3) 0.047(3) 0.038(2) -0.003(2) 0.0079(19) -0.003(2)
C28 0.028(2) 0.054(3) 0.039(2) -0.002(2) 0.0166(18) -0.001(2)
C29 0.037(3) 0.064(3) 0.037(2) 0.008(2) 0.0099(19) 0.007(2)
C30 0.034(3) 0.121(6) 0.041(3) 0.023(3) 0.013(2) 0.015(3)
C31 0.032(3) 0.124(6) 0.051(3) -0.013(4) 0.011(2) -0.004(3)
C32 0.040(3) 0.075(4) 0.065(3) -0.020(3) 0.017(3) -0.008(3)
C33 0.032(2) 0.062(3) 0.048(3) -0.003(3) 0.019(2) -0.002(2)
C37 0.062(4) 0.055(3) 0.082(4) -0.007(3) 0.028(3) -0.009(3)
O3 0.060(3) 0.051(2) 0.088(3) -0.006(2) -0.002(2) -0.0169(18)
C34 0.078(4) 0.049(3) 0.086(4) -0.015(3) 0.000(3) -0.007(3)
C35 0.071(4) 0.125(6) 0.062(4) -0.008(4) 0.005(3) -0.032(4)
C41 0.111(6) 0.061(4) 0.097(5) -0.019(3) 0.065(4) -0.025(4)
O4 0.071(2) 0.049(2) 0.059(2) -0.0076(17) 0.0357(18) -0.0124(17)
C38 0.084(4) 0.051(3) 0.058(3) 0.000(3) 0.023(3) -0.011(3)
C39 0.137(7) 0.075(5) 0.093(5) -0.013(4) 0.072(5) -0.030(4)
C43 0.069(4) 0.082(4) 0.077(4) -0.017(4) 0.018(3) 0.000(3)
C42 0.062(4) 0.050(3) 0.063(3) 0.003(3) 0.013(3) 0.002(3)
O5 0.056(2) 0.051(2) 0.075(2) 0.0011(19) 0.0006(19) 0.0114(18)
C45 0.081(4) 0.050(3) 0.067(4) -0.006(3) 0.006(3) -0.009(3)

loop_
_atom_type_symbol
_atom_type_description
_atom_type_scat_dispersion_real
_atom_type_scat_dispersion_imag
_atom_type_scat_source
C C 0.0033 0.0016 'International Tables Vol C Tables 4.2.6.8 and 6.1.1.4'
H H 0.0000 0.0000 'International Tables Vol C Tables 4.2.6.8 and 6.1.1.4'
O O 0.0106 0.0060 'International Tables Vol C Tables 4.2.6.8 and 6.1.1.4'
N N 0.0061 0.0033 'International Tables Vol C Tables 4.2.6.8 and 6.1.1.4'
F F 0.0171 0.0103 'International Tables Vol C Tables 4.2.6.8 and 6.1.1.4'
Zn Zn 0.2839 1.4301 'International Tables Vol C Tables 4.2.6.8 and 6.1.1.4'

loop_
_geom_angle_atom_site_label_1
_geom_angle_atom_site_label_2
_geom_angle_atom_site_label_3
_geom_angle
_geom_angle_site_symmetry_1
_geom_angle_site_symmetry_3
N1 Zn1 O1 136.59(14) . .
N1 Zn1 O2 114.57(13) . .
O1 Zn1 O2 108.80(12) . .
N1 Zn1 N3 89.49(15) . 3
O1 Zn1 N3 85.69(14) . 3
O2 Zn1 N3 94.10(12) . 3
N1 Zn1 N2 90.51(15) . .
O1 Zn1 N2 89.49(14) . .
O2 Zn1 N2 92.29(12) . .
N3 Zn1 N2 172.98(13) 3 .
C15 O1 Zn1 125.6(3) . .
C37 C36 C35 102.8(5) . .
C37 C36 H10 111.2 . .
C35 C36 H10 111.2 . .
C37 C36 H11 111.2 . .
C35 C36 H11 111.2 . .
H10 C36 H11 109.1 . .
C41 C40 C39 105.5(5) . .
C41 C40 H18 110.6 . .
C39 C40 H18 110.6 . .
C41 C40 H19 110.6 . .
C39 C40 H19 110.6 . .
H18 C40 H19 108.8 . .
C43 C44 C45 104.3(4) . .
C43 C44 H26 110.9 . .
C45 C44 H26 110.9 . .
C43 C44 H27 110.9 . .
C45 C44 H27 110.9 . .
H26 C44 H27 108.9 . .
C2 N1 C5 106.0(3) . .
C2 N1 Zn1 127.2(3) . .
C5 N1 Zn1 126.1(3) . .
C7 N2 C10 105.7(3) . .
C7 N2 Zn1 121.8(3) . .
C10 N2 Zn1 131.3(3) . .
C15 N3 C14 105.9(3) . .
C15 N3 Zn1 127.4(3) . 3
C14 N3 Zn1 125.9(3) . 3
C14 C1 C2 127.0(4) 3 .
C14 C1 C16 116.5(4) 3 .
C2 C1 C16 116.5(4) . .
N1 C2 C1 125.7(4) . .
N1 C2 C3 110.0(4) . .
C1 C2 C3 124.3(4) . .
C4 C3 C2 107.4(4) . .
C4 C3 H1 126.3 . .
C2 C3 H1 126.3 . .
C3 C4 C5 106.6(4) . .
C3 C4 H2 126.7 . .
C5 C4 H2 126.7 . .
N1 C5 C6 125.6(4) . .
N1 C5 C4 110.0(3) . .
C6 C5 C4 124.4(4) . .
C5 C6 C7 126.9(4) . .
C5 C6 C22 115.8(4) . .
C7 C6 C22 117.3(4) . .
N2 C7 C6 126.6(4) . .
N2 C7 C8 110.5(4) . .
C6 C7 C8 122.8(4) . .
C9 C8 C7 107.3(4) . .
C9 C8 H3 126.3 . .
C7 C8 H3 126.3 . .
C8 C9 C10 107.3(4) . .
C8 C9 H4 126.3 . .
C10 C9 H4 126.3 . .
N2 C10 C11 128.9(4) . .
N2 C10 C9 109.1(3) . .
C11 C10 C9 122.0(4) . .
C10 C11 C12 133.8(4) . .
C10 C11 C28 113.7(4) . .
C12 C11 C28 112.4(3) . .
C13 C12 C11 125.7(4) . .
C13 C12 C15 103.2(3) . .
C11 C12 C15 131.0(3) . .
C12 C13 C14 109.3(4) . .
C12 C13 H5 125.3 . .
C14 C13 H5 125.3 . .
C1 C14 C13 125.6(4) 3 .
C1 C14 N3 123.9(4) 3 .
C13 C14 N3 110.5(3) . .
O1 C15 N3 123.5(4) . .
O1 C15 C12 125.7(4) . .
N3 C15 C12 110.7(3) . .
C21 C16 C17 116.1(4) . .
C21 C16 C1 122.0(4) . .
C17 C16 C1 121.9(4) . .
F1 C17 C18 118.2(4) . .
F1 C17 C16 118.9(4) . .
C18 C17 C16 122.9(4) . .
F2 C18 C17 120.5(5) . .
F2 C18 C19 119.9(4) . .
C17 C18 C19 119.6(4) . .
F3 C19 C20 120.8(5) . .
F3 C19 C18 119.9(5) . .
C20 C19 C18 119.3(4) . .
F4 C20 C19 119.1(4) . .
F4 C20 C21 120.6(4) . .
C19 C20 C21 120.3(5) . .
F5 C21 C16 120.2(4) . .
F5 C21 C20 118.0(4) . .
C16 C21 C20 121.8(4) . .
C23 C22 C27 115.9(4) . .
C23 C22 C6 122.2(4) . .
C27 C22 C6 121.9(4) . .
F6 C23 C24 118.0(4) . .
F6 C23 C22 118.9(4) . .
C24 C23 C22 123.1(4) . .
F7 C24 C23 120.2(5) . .
F7 C24 C25 119.8(4) . .
C23 C24 C25 119.9(4) . .
F8 C25 C26 120.9(4) . .
F8 C25 C24 120.1(4) . .
C26 C25 C24 118.9(4) . .
F9 C26 C25 119.2(4) . .
F9 C26 C27 120.9(4) . .
C25 C26 C27 119.8(4) . .
F10 C27 C22 120.1(4) . .
F10 C27 C26 117.6(4) . .
C22 C27 C26 122.4(4) . .
C29 C28 C33 115.5(4) . .
C29 C28 C11 123.7(4) . .
C33 C28 C11 120.8(4) . .
F11 C29 C30 119.0(5) . .
F11 C29 C28 119.1(4) . .
C30 C29 C28 121.9(5) . .
F12 C30 C31 121.0(5) . .
F12 C30 C29 119.2(6) . .
C31 C30 C29 119.8(5) . .
F13 C31 C32 120.9(7) . .
F13 C31 C30 119.0(6) . .
C32 C31 C30 120.1(5) . .
F14 C32 C31 119.7(5) . .
F14 C32 C33 120.2(6) . .
C31 C32 C33 120.1(6) . .
F15 C33 C32 118.5(5) . .
F15 C33 C28 118.7(4) . .
C32 C33 C28 122.7(5) . .
O3 C37 C36 106.0(5) . .
O3 C37 H12 110.5 . .
C36 C37 H12 110.5 . .
O3 C37 H13 110.5 . .
C36 C37 H13 110.5 . .
H12 C37 H13 108.7 . .
C34 O3 C37 108.8(4) . .
O3 C34 C35 107.7(5) . .
O3 C34 H7 110.2 . .
C35 C34 H7 110.2 . .
O3 C34 H6 110.2 . .
C35 C34 H6 110.2 . .
H7 C34 H6 108.5 . .
C36 C35 C34 105.1(5) . .
C36 C35 H8 110.7 . .
C34 C35 H8 110.7 . .
C36 C35 H9 110.7 . .
C34 C35 H9 110.7 . .
H8 C35 H9 108.8 . .
O4 C41 C40 107.1(5) . .
O4 C41 H20 110.3 . .
C40 C41 H20 110.3 . .
O4 C41 H21 110.3 . .
C40 C41 H21 110.3 . .
H20 C41 H21 108.6 . .
C41 O4 C38 108.1(4) . .
O4 C38 C39 108.1(4) . .
O4 C38 H15 110.1 . .
C39 C38 H15 110.1 . .
O4 C38 H14 110.1 . .
C39 C38 H14 110.1 . .
H15 C38 H14 108.4 . .
C38 C39 C40 104.7(5) . .
C38 C39 H17 110.8 . .
C40 C39 H17 110.8 . .
C38 C39 H16 110.8 . .
C40 C39 H16 110.8 . .
H17 C39 H16 108.9 . .
C42 C43 C44 102.5(5) . .
C42 C43 H25 111.3 . .
C44 C43 H25 111.3 . .
C42 C43 H24 111.3 . .
C44 C43 H24 111.3 . .
H25 C43 H24 109.2 . .
O5 C42 C43 103.7(4) . .
O5 C42 H23 111.0 . .
C43 C42 H23 111.0 . .
O5 C42 H22 111.0 . .
C43 C42 H22 111.0 . .
H23 C42 H22 109.0 . .
C45 O5 C42 106.6(4) . .
O5 C45 C44 106.2(4) . .
O5 C45 H28 110.5 . .
C44 C45 H28 110.5 . .
O5 C45 H29 110.5 . .
C44 C45 H29 110.5 . .
H28 C45 H29 108.7 . .

loop_
_geom_bond_atom_site_label_1
_geom_bond_atom_site_label_2
_geom_bond_distance
_geom_bond_site_symmetry_2
Zn1 N1 2.031(4) .
Zn1 O1 2.035(3) .
Zn1 O2 2.038(4) .
Zn1 N3 2.098(4) 3
Zn1 N2 2.145(4) .
F1 C17 1.349(5) .
F2 C18 1.349(5) .
F3 C19 1.330(5) .
F4 C20 1.344(5) .
F5 C21 1.335(5) .
F6 C23 1.358(5) .
F7 C24 1.352(5) .
F8 C25 1.335(5) .
F9 C26 1.339(5) .
F10 C27 1.343(5) .
F11 C29 1.334(6) .
F12 C30 1.353(6) .
F13 C31 1.339(6) .
F14 C32 1.340(6) .
F15 C33 1.344(5) .
O1 C15 1.257(5) .
C36 C37 1.477(8) .
C36 C35 1.483(9) .
C36 H10 0.9700 .
C36 H11 0.9700 .
C40 C41 1.461(8) .
C40 C39 1.491(8) .
C40 H18 0.9700 .
C40 H19 0.9700 .
C44 C43 1.494(8) .
C44 C45 1.525(8) .
C44 H26 0.9700 .
C44 H27 0.9700 .
N1 C2 1.378(5) .
N1 C5 1.378(5) .
N2 C7 1.372(5) .
N2 C10 1.382(5) .
N3 C15 1.350(5) .
N3 C14 1.411(5) .
N3 Zn1 2.098(4) 3
C1 C14 1.381(6) 3
C1 C2 1.404(6) .
C1 C16 1.497(6) .
C2 C3 1.435(6) .
C3 C4 1.360(6) .
C3 H1 0.9300 .
C4 C5 1.444(6) .
C4 H2 0.9300 .
C5 C6 1.390(6) .
C6 C7 1.411(6) .
C6 C22 1.498(6) .
C7 C8 1.422(6) .
C8 C9 1.341(6) .
C8 H3 0.9300 .
C9 C10 1.444(6) .
C9 H4 0.9300 .
C10 C11 1.397(5) .
C11 C12 1.397(6) .
C11 C28 1.506(6) .
C12 C13 1.389(5) .
C12 C15 1.506(6) .
C13 C14 1.396(6) .
C13 H5 0.9300 .
C14 C1 1.381(6) 3
C16 C21 1.378(6) .
C16 C17 1.383(6) .
C17 C18 1.371(7) .
C18 C19 1.375(7) .
C19 C20 1.362(7) .
C20 C21 1.386(6) .
C22 C23 1.369(6) .
C22 C27 1.374(6) .
C23 C24 1.364(6) .
C24 C25 1.372(7) .
C25 C26 1.364(7) .
C26 C27 1.384(6) .
C28 C29 1.385(6) .
C28 C33 1.397(7) .
C29 C30 1.384(7) .
C30 C31 1.374(8) .
C31 C32 1.343(8) .
C32 C33 1.368(7) .
C37 O3 1.428(6) .
C37 H12 0.9700 .
C37 H13 0.9700 .
O3 C34 1.372(7) .
C34 C35 1.506(8) .
C34 H7 0.9700 .
C34 H6 0.9700 .
C35 H8 0.9700 .
C35 H9 0.9700 .
C41 O4 1.406(6) .
C41 H20 0.9700 .
C41 H21 0.9700 .
O4 C38 1.415(6) .
C38 C39 1.486(8) .
C38 H15 0.9700 .
C38 H14 0.9700 .
C39 H17 0.9700 .
C39 H16 0.9700 .
C43 C42 1.483(8) .
C43 H25 0.9700 .
C43 H24 0.9700 .
C42 O5 1.438(6) .
C42 H23 0.9700 .
C42 H22 0.9700 .
O5 C45 1.431(6) .
C45 H28 0.9700 .
C45 H29 0.9700 .

loop_
_geom_torsion_atom_site_label_1
_geom_torsion_atom_site_label_2
_geom_torsion_atom_site_label_3
_geom_torsion_atom_site_label_4
_geom_torsion
_geom_torsion_site_symmetry_1
_geom_torsion_site_symmetry_4
N1 Zn1 O1 C15 -160.4(3) . .
O2 Zn1 O1 C15 22.0(3) . .
N3 Zn1 O1 C15 114.9(3) 3 .
N2 Zn1 O1 C15 -70.2(3) . .
O1 Zn1 N1 C2 -87.3(4) . .
O2 Zn1 N1 C2 90.2(3) . .
N3 Zn1 N1 C2 -4.1(3) 3 .
N2 Zn1 N1 C2 -177.1(3) . .
O1 Zn1 N1 C5 103.7(3) . .
O2 Zn1 N1 C5 -78.9(3) . .
N3 Zn1 N1 C5 -173.1(3) 3 .
N2 Zn1 N1 C5 13.9(3) . .
N1 Zn1 N2 C7 -15.6(3) . .
O1 Zn1 N2 C7 -152.2(3) . .
O2 Zn1 N2 C7 99.0(3) . .
N3 Zn1 N2 C7 -105.6(10) 3 .
N1 Zn1 N2 C10 178.6(3) . .
O1 Zn1 N2 C10 42.0(3) . .
O2 Zn1 N2 C10 -66.8(3) . .
N3 Zn1 N2 C10 88.7(10) 3 .
C5 N1 C2 C1 178.5(4) . .
Zn1 N1 C2 C1 7.7(6) . .
C5 N1 C2 C3 -1.1(4) . .
Zn1 N1 C2 C3 -171.9(3) . .
C14 C1 C2 N1 -2.2(7) 3 .
C16 C1 C2 N1 179.6(4) . .
C14 C1 C2 C3 177.3(4) 3 .
C16 C1 C2 C3 -0.9(6) . .
N1 C2 C3 C4 1.0(5) . .
C1 C2 C3 C4 -178.6(4) . .
C2 C3 C4 C5 -0.5(5) . .
C2 N1 C5 C6 -178.0(4) . .
Zn1 N1 C5 C6 -7.0(6) . .
C2 N1 C5 C4 0.8(4) . .
Zn1 N1 C5 C4 171.7(3) . .
C3 C4 C5 N1 -0.2(5) . .
C3 C4 C5 C6 178.6(4) . .
N1 C5 C6 C7 -4.3(7) . .
C4 C5 C6 C7 177.2(4) . .
N1 C5 C6 C22 175.4(4) . .
C4 C5 C6 C22 -3.2(6) . .
C10 N2 C7 C6 -179.7(4) . .
Zn1 N2 C7 C6 11.3(6) . .
C10 N2 C7 C8 1.2(4) . .
Zn1 N2 C7 C8 -167.8(3) . .
C5 C6 C7 N2 1.3(7) . .
C22 C6 C7 N2 -178.4(4) . .
C5 C6 C7 C8 -179.7(4) . .
C22 C6 C7 C8 0.7(6) . .
N2 C7 C8 C9 -0.5(5) . .
C6 C7 C8 C9 -179.7(4) . .
C7 C8 C9 C10 -0.3(5) . .
C7 N2 C10 C11 179.1(4) . .
Zn1 N2 C10 C11 -13.4(6) . .
C7 N2 C10 C9 -1.4(4) . .
Zn1 N2 C10 C9 166.1(3) . .
C8 C9 C10 N2 1.1(5) . .
C8 C9 C10 C11 -179.4(4) . .
N2 C10 C11 C12 -6.4(7) . .
C9 C10 C11 C12 174.1(4) . .
N2 C10 C11 C28 170.6(4) . .
C9 C10 C11 C28 -8.9(6) . .
C10 C11 C12 C13 174.8(4) . .
C28 C11 C12 C13 -2.2(6) . .
C10 C11 C12 C15 -5.4(7) . .
C28 C11 C12 C15 177.6(4) . .
C11 C12 C13 C14 -175.4(4) . .
C15 C12 C13 C14 4.8(4) . .
C12 C13 C14 C1 176.5(4) . 3
C12 C13 C14 N3 -2.7(5) . .
C15 N3 C14 C1 179.8(4) . 3
Zn1 N3 C14 C1 -9.6(6) 3 3
C15 N3 C14 C13 -1.0(4) . .
Zn1 N3 C14 C13 169.7(3) 3 .
Zn1 O1 C15 N3 -122.7(4) . .
Zn1 O1 C15 C12 61.2(5) . .
C14 N3 C15 O1 -172.5(4) . .
Zn1 N3 C15 O1 17.0(6) 3 .
C14 N3 C15 C12 4.0(4) . .
Zn1 N3 C15 C12 -166.4(3) 3 .
C13 C12 C15 O1 170.9(4) . .
C11 C12 C15 O1 -9.0(7) . .
C13 C12 C15 N3 -5.6(4) . .
C11 C12 C15 N3 174.6(4) . .
C14 C1 C16 C21 102.8(5) 3 .
C2 C1 C16 C21 -78.8(5) . .
C14 C1 C16 C17 -79.9(5) 3 .
C2 C1 C16 C17 98.5(5) . .
C21 C16 C17 F1 179.7(4) . .
C1 C16 C17 F1 2.3(6) . .
C21 C16 C17 C18 -1.8(6) . .
C1 C16 C17 C18 -179.2(4) . .
F1 C17 C18 F2 -0.5(6) . .
C16 C17 C18 F2 -179.0(4) . .
F1 C17 C18 C19 179.4(4) . .
C16 C17 C18 C19 0.9(7) . .
F2 C18 C19 F3 0.3(7) . .
C17 C18 C19 F3 -179.6(4) . .
F2 C18 C19 C20 179.9(4) . .
C17 C18 C19 C20 0.0(7) . .
F3 C19 C20 F4 0.5(6) . .
C18 C19 C20 F4 -179.1(4) . .
F3 C19 C20 C21 179.6(4) . .
C18 C19 C20 C21 0.0(7) . .
C17 C16 C21 F5 -178.9(4) . .
C1 C16 C21 F5 -1.5(6) . .
C17 C16 C21 C20 1.8(6) . .
C1 C16 C21 C20 179.2(4) . .
F4 C20 C21 F5 -1.1(6) . .
C19 C20 C21 F5 179.7(4) . .
F4 C20 C21 C16 178.1(4) . .
C19 C20 C21 C16 -1.0(7) . .
C5 C6 C22 C23 -89.2(5) . .
C7 C6 C22 C23 90.5(5) . .
C5 C6 C22 C27 89.0(5) . .
C7 C6 C22 C27 -91.3(5) . .
C27 C22 C23 F6 179.8(4) . .
C6 C22 C23 F6 -1.9(6) . .
C27 C22 C23 C24 0.2(7) . .
C6 C22 C23 C24 178.6(4) . .
F6 C23 C24 F7 0.4(7) . .
C22 C23 C24 F7 179.9(4) . .
F6 C23 C24 C25 -179.9(4) . .
C22 C23 C24 C25 -0.4(8) . .
F7 C24 C25 F8 0.1(8) . .
C23 C24 C25 F8 -179.5(4) . .
F7 C24 C25 C26 -179.8(4) . .
C23 C24 C25 C26 0.6(8) . .
F8 C25 C26 F9 1.6(7) . .
C24 C25 C26 F9 -178.5(4) . .
F8 C25 C26 C27 179.5(4) . .
C24 C25 C26 C27 -0.5(7) . .
C23 C22 C27 F10 179.1(4) . .
C6 C22 C27 F10 0.8(6) . .
C23 C22 C27 C26 -0.2(6) . .
C6 C22 C27 C26 -178.6(4) . .
F9 C26 C27 F10 -1.0(6) . .
C25 C26 C27 F10 -179.0(4) . .
F9 C26 C27 C22 178.3(4) . .
C25 C26 C27 C22 0.4(7) . .
C10 C11 C28 C29 91.0(5) . .
C12 C11 C28 C29 -91.4(5) . .
C10 C11 C28 C33 -90.6(5) . .
C12 C11 C28 C33 87.1(5) . .
C33 C28 C29 F11 179.6(4) . .
C11 C28 C29 F11 -1.9(6) . .
C33 C28 C29 C30 0.5(6) . .
C11 C28 C29 C30 179.0(4) . .
F11 C29 C30 F12 1.2(7) . .
C28 C29 C30 F12 -179.6(4) . .
F11 C29 C30 C31 -179.0(4) . .
C28 C29 C30 C31 0.2(7) . .
F12 C30 C31 F13 0.4(7) . .
C29 C30 C31 F13 -179.5(4) . .
F12 C30 C31 C32 179.7(4) . .
C29 C30 C31 C32 -0.1(8) . .
F13 C31 C32 F14 0.4(7) . .
C30 C31 C32 F14 -179.0(4) . .
F13 C31 C32 C33 178.7(4) . .
C30 C31 C32 C33 -0.6(8) . .
F14 C32 C33 F15 -1.5(7) . .
C31 C32 C33 F15 -179.8(4) . .
F14 C32 C33 C28 179.7(4) . .
C31 C32 C33 C28 1.4(7) . .
C29 C28 C33 F15 180.0(4) . .
C11 C28 C33 F15 1.4(6) . .
C29 C28 C33 C32 -1.2(6) . .
C11 C28 C33 C32 -179.8(4) . .
C35 C36 C37 O3 -31.2(6) . .
C36 C37 O3 C34 28.1(6) . .
C37 O3 C34 C35 -12.8(7) . .
C37 C36 C35 C34 23.2(7) . .
O3 C34 C35 C36 -7.2(7) . .
C39 C40 C41 O4 -24.3(8) . .
C40 C41 O4 C38 26.0(7) . .
C41 O4 C38 C39 -17.2(7) . .
O4 C38 C39 C40 1.7(8) . .
C41 C40 C39 C38 13.5(8) . .
C45 C44 C43 C42 27.7(6) . .
C44 C43 C42 O5 -40.4(6) . .
C43 C42 O5 C45 38.0(5) . .
C42 O5 C45 C44 -19.9(6) . .
C43 C44 C45 O5 -5.6(6) . .
